data_7032086
loop_
_publ_author_name
'Sch\"onfeld, F'
'Wirthensohn, R.'
'Schmitt, H.-C.'
'Constantinidis, P.'
'Fischer, I.'
'M\"uller-Buschbaum, K'

_publ_section_title
;
 Tuning of the dimensional linkage from the complex to the framework by
 thermal conversion in the system Fe/Cl/piperazine.
;
_journal_issue 41
_journal_name_full 'Dalton transactions (Cambridge, England : 2003)'
_journal_page_first 15398
_journal_page_last 15406
_journal_paper_doi 10.1039/c4dt01987c
_journal_volume 43
_journal_year 2014
_chemical_formula_moiety 'C6 H15 Cl2 Fe N3, C2 H4 N'
_chemical_formula_sum 'C8 H20 Cl2 Fe N4'
_chemical_formula_weight 299.03
_chemical_name_systematic Piperazino-di-chloro-tri-piperazine-iron(II)
_space_group_crystal_system triclinic
_space_group_IT_number 2
_space_group_name_Hall '-P 1'
_space_group_name_H-M_alt 'P -1'
_symmetry_space_group_name_Hall '-P 1'
_symmetry_space_group_name_H-M 'P -1'
_atom_sites_solution_hydrogens geom
_atom_sites_solution_primary iterative
_atom_sites_solution_secondary difmap
_audit_creation_date 2014-03-06
_audit_creation_method
;
Olex2 1.2
(compiled 2014.02.28 svn.r2899 for OlexSys, GUI svn.r4781)
;
_cell_angle_alpha 108.112(6)
_cell_angle_beta 98.174(6)
_cell_angle_gamma 101.691(6)
_cell_formula_units_Z 2
_cell_length_a 7.1460(13)
_cell_length_b 8.3668(16)
_cell_length_c 11.438(2)
_cell_measurement_reflns_used 4519
_cell_measurement_temperature 296(2)
_cell_measurement_theta_max 26.36
_cell_measurement_theta_min 2.65
_cell_volume 620.8(2)
_computing_cell_refinement 'Bruker Apex II'
_computing_data_collection 'Bruker Apex II'
_computing_data_reduction XPrep
_computing_molecular_graphics 'Olex2 (Dolomanov et al., 2009)'
_computing_publication_material 'Microsoft Word (2010)'
_computing_structure_refinement 'ShelXL (Sheldrick, 2008)'
_computing_structure_solution 'olex2.solve (Bourhis et al., 2013)'
_diffrn_ambient_temperature 296.15
_diffrn_measured_fraction_theta_full 0.992
_diffrn_measured_fraction_theta_max 0.992
_diffrn_measurement_device_type 'Bruker APEX-II CCD'
_diffrn_measurement_method '\f and \w scans'
_diffrn_radiation_monochromator graphite
_diffrn_radiation_type MoK\a
_diffrn_radiation_wavelength 0.71073
_diffrn_reflns_av_R_equivalents 0.0250
_diffrn_reflns_av_unetI/netI 0.0259
_diffrn_reflns_limit_h_max 8
_diffrn_reflns_limit_h_min -8
_diffrn_reflns_limit_k_max 10
_diffrn_reflns_limit_k_min -10
_diffrn_reflns_limit_l_max 14
_diffrn_reflns_limit_l_min -14
_diffrn_reflns_number 8074
_diffrn_reflns_theta_full 26.37
_diffrn_reflns_theta_max 26.37
_diffrn_reflns_theta_min 2.65
_diffrn_source 'fine-focus sealed tube'
_diffrn_standards_number 0
_exptl_absorpt_coefficient_mu 1.620
_exptl_absorpt_correction_T_max 0.7453
_exptl_absorpt_correction_T_min 0.6356
_exptl_absorpt_correction_type empirical
_exptl_absorpt_process_details
;
SADABS-2008/1 (Bruker,2008) was used for absorption correction.
wR2(int) was 0.0891 before and 0.0356 after correction.
The Ratio of minimum to maximum transmission is 0.8528.
The \l/2 correction factor is 0.0015.
;
_exptl_crystal_colour 'clear colourless'
_exptl_crystal_density_diffrn 1.600
_exptl_crystal_density_method 'not measured'
_exptl_crystal_description block
_exptl_crystal_F_000 312
_exptl_crystal_size_max 0.25
_exptl_crystal_size_mid 0.14
_exptl_crystal_size_min 0.07
_refine_diff_density_max 1.278
_refine_diff_density_min -0.617
_refine_diff_density_rms 0.073
_refine_ls_extinction_method none
_refine_ls_goodness_of_fit_ref 1.040
_refine_ls_hydrogen_treatment constr
_refine_ls_matrix_type full
_refine_ls_number_parameters 136
_refine_ls_number_reflns 2515
_refine_ls_number_restraints 0
_refine_ls_restrained_S_all 1.040
_refine_ls_R_factor_all 0.0315
_refine_ls_R_factor_gt 0.0274
_refine_ls_shift/su_max 0.002
_refine_ls_shift/su_mean 0.000
_refine_ls_structure_factor_coef Fsqd
_refine_ls_weighting_details 'calc w=1/[\s^2^(Fo^2^)+(0.0264P)^2^+0.9093P] where P=(Fo^2^+2Fc^2^)/3'
_refine_ls_weighting_scheme calc
_refine_ls_wR_factor_gt 0.0665
_refine_ls_wR_factor_ref 0.0691
_reflns_number_gt 2281
_reflns_number_total 2515
_reflns_threshold_expression >2sigma(I)
_cod_data_source_file c4dt01987c2.cif
_cod_data_source_block p-1
_cod_depositor_comments 'Adding full bibliography for 7032085--7032087.cif.'
_cod_database_code 7032086
_olex2_refinement_description
;
1. Fixed Uiso
 At 1.2 times of:
  All C(H,H) groups, All N(H) groups
2.a Ternary CH refined with riding coordinates:
 N3(H3), N1(H1), N2(H2)
2.b Secondary CH2 refined with riding coordinates:
 C4(H4A,H4B), C2(H2A,H2B), C7(H7A,H7B), C3(H3A,H3B), C5(H5A,H5B), C1(H1A,H1B),
 C8(H8A,H8B), C6(H6A,H6B)
;

loop_
_space_group_symop_id
_space_group_symop_operation_xyz
1 'x, y, z'
2 '-x, -y, -z'

loop_
_atom_site_label
_atom_site_type_symbol
_atom_site_fract_x
_atom_site_fract_y
_atom_site_fract_z
_atom_site_U_iso_or_equiv
_atom_site_adp_type
_atom_site_occupancy
_atom_site_calc_flag
_atom_site_refinement_flags_posn
Fe1 Fe 0.18679(4) 0.16719(4) 0.32892(3) 0.00920(10) Uani 1 d .
Cl1 Cl 0.49724(7) 0.34054(7) 0.31521(5) 0.01473(13) Uani 1 d .
Cl2 Cl -0.10746(7) -0.05021(7) 0.31146(5) 0.01325(12) Uani 1 d .
N3 N 0.1297(3) 0.3912(2) 0.45206(16) 0.0109(4) Uani 1 d .
H3 H 0.2472 0.4666 0.4969 0.013 Uiso 1 calc R
N1 N 0.1008(3) 0.1128(2) 0.12930(16) 0.0109(4) Uani 1 d .
H1 H 0.1821 0.1960 0.1108 0.013 Uiso 1 calc R
N2 N 0.3350(2) 0.0585(2) 0.45021(16) 0.0106(4) Uani 1 d .
H2 H 0.2434 0.0095 0.4855 0.013 Uiso 1 calc R
N4 N 0.3556(3) 0.4024(3) 0.0481(2) 0.0302(5) Uani 1 d .
C4 C 0.4030(3) -0.0849(3) 0.3708(2) 0.0134(4) Uani 1 d .
H4A H 0.4942 -0.0381 0.3270 0.016 Uiso 1 calc R
H4B H 0.2917 -0.1686 0.3077 0.016 Uiso 1 calc R
C2 C -0.1023(3) 0.1069(3) 0.0756(2) 0.0130(4) Uani 1 d .
H2A H -0.1251 0.2206 0.1119 0.016 Uiso 1 calc R
H2B H -0.1926 0.0238 0.0979 0.016 Uiso 1 calc R
C7 C 0.5085(3) 0.3299(3) -0.0050(2) 0.0189(5) Uani 1 d .
H7A H 0.4536 0.2554 -0.0922 0.023 Uiso 1 calc R
H7B H 0.5490 0.2581 0.0407 0.023 Uiso 1 calc R
C3 C 0.4979(3) 0.1782(3) 0.5550(2) 0.0125(4) Uani 1 d .
H3A H 0.4481 0.2641 0.6115 0.015 Uiso 1 calc R
H3B H 0.5941 0.2396 0.5212 0.015 Uiso 1 calc R
C5 C 0.0133(3) 0.3599(3) 0.5432(2) 0.0146(4) Uani 1 d .
H5A H 0.0843 0.3131 0.5977 0.018 Uiso 1 calc R
H5B H -0.1092 0.2732 0.4976 0.018 Uiso 1 calc R
C1 C 0.1424(3) -0.0553(3) 0.06659(19) 0.0128(4) Uani 1 d .
H1A H 0.0625 -0.1455 0.0884 0.015 Uiso 1 calc R
H1B H 0.2787 -0.0473 0.0979 0.015 Uiso 1 calc R
C8 C 0.3135(4) 0.5331(4) -0.0004(3) 0.0338(7) Uani 1 d .
H8A H 0.2285 0.5903 0.0469 0.041 Uiso 1 calc R
H8B H 0.2420 0.4762 -0.0875 0.041 Uiso 1 calc R
C6 C 0.0307(3) 0.4768(3) 0.3765(2) 0.0130(4) Uani 1 d .
H6A H -0.0909 0.3955 0.3234 0.016 Uiso 1 calc R
H6B H 0.1131 0.5064 0.3218 0.016 Uiso 1 calc R

loop_
_atom_site_aniso_label
_atom_site_aniso_U_11
_atom_site_aniso_U_22
_atom_site_aniso_U_33
_atom_site_aniso_U_23
_atom_site_aniso_U_13
_atom_site_aniso_U_12
Fe1 0.00959(16) 0.01058(16) 0.00784(15) 0.00354(12) 0.00120(11) 0.00350(12)
Cl1 0.0114(3) 0.0186(3) 0.0130(2) 0.0071(2) 0.00130(19) -0.0003(2)
Cl2 0.0116(3) 0.0156(3) 0.0125(2) 0.0067(2) 0.00207(19) 0.00092(19)
N3 0.0095(8) 0.0119(9) 0.0115(8) 0.0045(7) 0.0019(7) 0.0028(7)
N1 0.0098(9) 0.0114(9) 0.0104(8) 0.0038(7) 0.0008(7) 0.0015(7)
N2 0.0084(8) 0.0123(9) 0.0122(8) 0.0056(7) 0.0026(7) 0.0027(7)
N4 0.0224(11) 0.0273(12) 0.0562(15) 0.0278(12) 0.0188(11) 0.0117(9)
C4 0.0134(11) 0.0147(10) 0.0121(10) 0.0043(9) 0.0021(8) 0.0049(8)
C2 0.0129(11) 0.0158(11) 0.0116(10) 0.0050(9) 0.0029(8) 0.0059(8)
C7 0.0192(12) 0.0169(11) 0.0231(12) 0.0094(10) 0.0049(9) 0.0062(9)
C3 0.0123(10) 0.0113(10) 0.0130(10) 0.0033(8) 0.0014(8) 0.0034(8)
C5 0.0188(11) 0.0150(11) 0.0156(10) 0.0092(9) 0.0080(9) 0.0074(9)
C1 0.0131(10) 0.0146(10) 0.0108(10) 0.0044(9) 0.0008(8) 0.0050(8)
C8 0.0257(14) 0.0297(15) 0.0552(19) 0.0211(14) 0.0170(13) 0.0114(12)
C6 0.0153(11) 0.0143(10) 0.0124(10) 0.0065(9) 0.0051(8) 0.0060(9)

loop_
_atom_type_symbol
_atom_type_description
_atom_type_scat_dispersion_real
_atom_type_scat_dispersion_imag
_atom_type_scat_source
C C 0.0033 0.0016 'International Tables Vol C Tables 4.2.6.8 and 6.1.1.4'
H H 0.0000 0.0000 'International Tables Vol C Tables 4.2.6.8 and 6.1.1.4'
N N 0.0061 0.0033 'International Tables Vol C Tables 4.2.6.8 and 6.1.1.4'
Cl Cl 0.1484 0.1585 'International Tables Vol C Tables 4.2.6.8 and 6.1.1.4'
Fe Fe 0.3463 0.8444 'International Tables Vol C Tables 4.2.6.8 and 6.1.1.4'

loop_
_geom_angle_atom_site_label_1
_geom_angle_atom_site_label_2
_geom_angle_atom_site_label_3
_geom_angle
_geom_angle_site_symmetry_3
Cl2 Fe1 Cl1 168.87(2) .
N3 Fe1 Cl1 91.40(5) .
N3 Fe1 Cl2 99.66(5) .
N3 Fe1 N1 117.41(7) .
N3 Fe1 N2 105.26(7) .
N1 Fe1 Cl1 85.27(5) .
N1 Fe1 Cl2 88.52(5) .
N2 Fe1 Cl1 91.89(5) .
N2 Fe1 Cl2 86.42(5) .
N2 Fe1 N1 137.27(7) .
C5 N3 Fe1 115.49(13) .
C5 N3 C6 109.21(16) .
C6 N3 Fe1 109.08(13) .
C2 N1 Fe1 118.74(13) .
C2 N1 C1 109.60(16) .
C1 N1 Fe1 106.07(12) .
C4 N2 Fe1 108.23(13) .
C3 N2 Fe1 117.80(13) .
C3 N2 C4 109.88(16) .
C8 N4 C7 111.5(2) .
N2 C4 C3 113.38(17) 2_656
N1 C2 C1 112.03(17) 2
N4 C7 C8 113.6(2) 2_665
N2 C3 C4 112.77(18) 2_656
N3 C5 C6 112.74(18) 2_566
N1 C1 C2 112.72(18) 2
N4 C8 C7 114.7(2) 2_665
N3 C6 C5 112.83(18) 2_566

loop_
_geom_bond_atom_site_label_1
_geom_bond_atom_site_label_2
_geom_bond_distance
_geom_bond_site_symmetry_2
Fe1 Cl1 2.4467(7) .
Fe1 Cl2 2.4238(7) .
Fe1 N3 2.1197(18) .
Fe1 N1 2.1539(18) .
Fe1 N2 2.1515(18) .
N3 C5 1.475(3) .
N3 C6 1.475(3) .
N1 C2 1.478(3) .
N1 C1 1.478(3) .
N2 C4 1.478(3) .
N2 C3 1.476(3) .
N4 C7 1.469(3) .
N4 C8 1.434(3) .
C4 C3 1.515(3) 2_656
C2 C1 1.514(3) 2
C7 C8 1.509(4) 2_665
C3 C4 1.515(3) 2_656
C5 C6 1.512(3) 2_566
C1 C2 1.514(3) 2
C8 C7 1.509(4) 2_665
C6 C5 1.512(3) 2_566
